data_7016194
loop_
_publ_author_name
'Bowmaker, Graham A.'
Effendy,
'Hanna, John V.'
'Healy, Peter C.'
'King, Scott P.'
'Pettinari, Claudio'
'Skelton, Brian W.'
'White, Allan H.'

_publ_section_title
;
 Solution and mechanochemical syntheses, and spectroscopic and
 structural studies in the silver(i) (bi-)carbonate: triphenylphosphine
 system.
;
_journal_issue 27
_journal_name_full 'Dalton transactions (Cambridge, England : 2003)'
_journal_page_first 7210
_journal_page_last 7218
_journal_paper_doi 10.1039/c1dt10416k
_journal_volume 40
_journal_year 2011
_chemical_formula_moiety 'C37 H31 Ag O3 P2'
_chemical_formula_sum 'C37 H31 Ag O3 P2'
_chemical_formula_weight 693.43
_chemical_name_systematic
;
?
;
_space_group_IT_number 2
_symmetry_cell_setting triclinic
_symmetry_space_group_name_Hall '-P 1'
_symmetry_space_group_name_H-M 'P -1'
_atom_sites_solution_hydrogens geom
_atom_sites_solution_primary direct
_atom_sites_solution_secondary difmap
_audit_creation_date 2010-08-26T22:06:51-00:00
_audit_creation_method 'WinGX routine CIF_UPDATE'
_cell_angle_alpha 85.949(2)
_cell_angle_beta 87.989(2)
_cell_angle_gamma 65.093(3)
_cell_formula_units_Z 2
_cell_length_a 10.2351(3)
_cell_length_b 11.9944(3)
_cell_length_c 13.8661(3)
_cell_measurement_reflns_used 21890
_cell_measurement_temperature 100(2)
_cell_measurement_theta_max 37.5961
_cell_measurement_theta_min 3.6543
_cell_volume 1540.05(8)
_computing_cell_refinement
;
CrysAlis RED, Oxford Diffraction Ltd.,
Version 1.171.32.29 (release 10-06-2008 CrysAlis171 .NET)
(compiled Jun 10 2008,16:49:55)
;
_computing_data_collection
;
CrysAlis CCD, Oxford Diffraction Ltd.,
Version 1.171.32.29 (release 10-06-2008 CrysAlis171 .NET)
(compiled Jun 10 2008,16:49:55)
;
_computing_data_reduction
;
CrysAlis RED, Oxford Diffraction Ltd.,
Version 1.171.32.29 (release 10-06-2008 CrysAlis171 .NET)
(compiled Jun 10 2008,16:49:55)
;
_computing_molecular_graphics 'OrtepII (Johnson, C. K. (1976)'
_computing_publication_material 'WinGX Farrugia, L. J. (1999)'
_computing_structure_refinement 'SHELXL-97 (Sheldrick, 2008)'
_diffrn_ambient_temperature 100(2)
_diffrn_detector_area_resol_mean 10.4738
_diffrn_measured_fraction_theta_full 0.996
_diffrn_measured_fraction_theta_max 0.954
_diffrn_measurement_device_type 'Oxford Diffraction Gemini diffractometer'
_diffrn_measurement_method '\w scans'
_diffrn_orient_matrix_UB_11 -0.0044730295
_diffrn_orient_matrix_UB_12 -0.0025781413
_diffrn_orient_matrix_UB_13 -0.0507193977
_diffrn_orient_matrix_UB_21 -0.0317138927
_diffrn_orient_matrix_UB_22 0.0653300732
_diffrn_orient_matrix_UB_23 -0.0052509275
_diffrn_orient_matrix_UB_31 0.0694466579
_diffrn_orient_matrix_UB_32 -0.0006809766
_diffrn_orient_matrix_UB_33 -0.0059773891
_diffrn_radiation_monochromator graphite
_diffrn_radiation_type MoK\a
_diffrn_radiation_wavelength 0.71073
_diffrn_reflns_av_R_equivalents 0.0367
_diffrn_reflns_av_unetI/netI 0.0524
_diffrn_reflns_limit_h_max 17
_diffrn_reflns_limit_h_min -17
_diffrn_reflns_limit_k_max 20
_diffrn_reflns_limit_k_min -20
_diffrn_reflns_limit_l_max 23
_diffrn_reflns_limit_l_min -23
_diffrn_reflns_number 52522
_diffrn_reflns_theta_full 36.75
_diffrn_reflns_theta_max 37.73
_diffrn_reflns_theta_min 3.66
_exptl_absorpt_coefficient_mu 0.795
_exptl_absorpt_correction_T_max 0.95
_exptl_absorpt_correction_T_min 0.872
_exptl_absorpt_correction_type analytical
_exptl_absorpt_process_details
;
CrysAlisPro, Oxford Diffraction Ltd.,
Version 1.171.33.52 (release 06-11-2009 CrysAlis171 .NET)
(compiled Nov 6 2009,16:24:50)
Analytical numeric absorption correction using a multifaceted crystal
model based on expressions derived by R.C. Clark & J.S.
(Clark, R. C. & Reid, J. S. (1995). Acta Cryst. A51, 887-897)
;
_exptl_crystal_colour colourless
_exptl_crystal_density_diffrn 1.495
_exptl_crystal_density_method 'not measured'
_exptl_crystal_description prismatic_rod
_exptl_crystal_F_000 708
_exptl_crystal_size_max 0.23
_exptl_crystal_size_mid 0.09
_exptl_crystal_size_min 0.08
_refine_diff_density_max 0.631
_refine_diff_density_min -0.367
_refine_diff_density_rms 0.08
_refine_ls_extinction_method none
_refine_ls_goodness_of_fit_ref 0.92
_refine_ls_hydrogen_treatment mixed
_refine_ls_matrix_type full
_refine_ls_number_parameters 392
_refine_ls_number_reflns 15737
_refine_ls_number_restraints 0
_refine_ls_restrained_S_all 0.92
_refine_ls_R_factor_all 0.0426
_refine_ls_R_factor_gt 0.0277
_refine_ls_shift/su_max 0.003
_refine_ls_shift/su_mean 0
_refine_ls_structure_factor_coef Fsqd
_refine_ls_weighting_details 'calc w=1/[\s^2^(Fo^2^)+(0.0240P)^2^] where P=(Fo^2^+2Fc^2^)/3'
_refine_ls_weighting_scheme calc
_refine_ls_wR_factor_gt 0.0538
_refine_ls_wR_factor_ref 0.0555
_reflns_number_gt 12086
_reflns_number_total 15737
_reflns_threshold_expression I>2\s(I)
_cod_data_source_file c1dt10416k.txt
_cod_data_source_block gb1054b
_cod_original_cell_volume 1540.05(7)
_cod_original_sg_symbol_Hall -p_1
_cod_database_code 7016194

loop_
_symmetry_equiv_pos_as_xyz
'x, y, z'
'-x, -y, -z'

loop_
_atom_site_label
_atom_site_type_symbol
_atom_site_fract_x
_atom_site_fract_y
_atom_site_fract_z
_atom_site_U_iso_or_equiv
_atom_site_adp_type
_atom_site_occupancy
_atom_site_symmetry_multiplicity
_atom_site_calc_flag
_atom_site_refinement_flags
_atom_site_disorder_assembly
_atom_site_disorder_group
Ag1 Ag 0.280597(8) 0.430052(8) 0.293457(6) 0.01348(2) Uani 1 1 d . . .
P1 P 0.02688(3) 0.56564(2) 0.270623(19) 0.01191(5) Uani 1 1 d . . .
C111 C -0.06693(11) 0.65140(10) 0.37399(7) 0.01505(19) Uani 1 1 d . . .
C112 C 0.01772(12) 0.66107(11) 0.44674(8) 0.0202(2) Uani 1 1 d . . .
H112 H 0.1195 0.6169 0.4443 0.024 Uiso 1 1 calc R . .
C113 C -0.04700(14) 0.73556(13) 0.52315(9) 0.0272(3) Uani 1 1 d . . .
H113 H 0.0108 0.7439 0.5718 0.033 Uiso 1 1 calc R . .
C114 C -0.19490(15) 0.79708(13) 0.52799(9) 0.0290(3) Uani 1 1 d . . .
H114 H -0.2388 0.8479 0.58 0.035 Uiso 1 1 calc R . .
C115 C -0.27984(13) 0.78523(13) 0.45730(9) 0.0263(3) Uani 1 1 d . . .
H115 H -0.3818 0.8261 0.462 0.032 Uiso 1 1 calc R . .
C116 C -0.21664(12) 0.71396(11) 0.37969(8) 0.0206(2) Uani 1 1 d . . .
H116 H -0.2751 0.7077 0.3305 0.025 Uiso 1 1 calc R . .
C121 C -0.00591(11) 0.68716(9) 0.17489(7) 0.01291(18) Uani 1 1 d . . .
C122 C 0.10220(11) 0.72743(10) 0.15313(8) 0.01513(19) Uani 1 1 d . . .
H122 H 0.1912 0.6902 0.1866 0.018 Uiso 1 1 calc R . .
C123 C 0.07946(12) 0.82179(10) 0.08267(8) 0.0179(2) Uani 1 1 d . . .
H123 H 0.1526 0.8498 0.0688 0.021 Uiso 1 1 calc R . .
C124 C -0.04946(13) 0.87557(11) 0.03228(8) 0.0195(2) Uani 1 1 d . . .
H124 H -0.0642 0.9396 -0.0163 0.023 Uiso 1 1 calc R . .
C125 C -0.15723(12) 0.83503(10) 0.05330(8) 0.0175(2) Uani 1 1 d . . .
H125 H -0.2453 0.8713 0.0187 0.021 Uiso 1 1 calc R . .
C126 C -0.13621(11) 0.74226(10) 0.12434(8) 0.01537(19) Uani 1 1 d . . .
H126 H -0.2104 0.7158 0.1389 0.018 Uiso 1 1 calc R . .
C131 C -0.07750(11) 0.48736(10) 0.22979(8) 0.01521(19) Uani 1 1 d . . .
C132 C -0.05312(12) 0.44990(11) 0.13510(8) 0.0187(2) Uani 1 1 d . . .
H132 H 0.0101 0.4713 0.094 0.022 Uiso 1 1 calc R . .
C133 C -0.12045(13) 0.38178(11) 0.10055(10) 0.0254(3) Uani 1 1 d . . .
H133 H -0.1048 0.3581 0.0357 0.03 Uiso 1 1 calc R . .
C134 C -0.21004(14) 0.34844(12) 0.16052(11) 0.0298(3) Uani 1 1 d . . .
H134 H -0.2546 0.3003 0.1373 0.036 Uiso 1 1 calc R . .
C135 C -0.23520(15) 0.38462(13) 0.25387(11) 0.0310(3) Uani 1 1 d . . .
H135 H -0.2978 0.3619 0.2946 0.037 Uiso 1 1 calc R . .
C136 C -0.16942(13) 0.45450(12) 0.28941(9) 0.0228(2) Uani 1 1 d . . .
H136 H -0.1874 0.4794 0.3539 0.027 Uiso 1 1 calc R . .
P2 P 0.43545(3) 0.23018(2) 0.233970(19) 0.01112(5) Uani 1 1 d . . .
C211 C 0.46753(11) 0.24269(10) 0.10428(7) 0.01237(17) Uani 1 1 d . . .
C212 C 0.43993(12) 0.35845(10) 0.06053(8) 0.0178(2) Uani 1 1 d . . .
H212 H 0.4039 0.4284 0.0983 0.021 Uiso 1 1 calc R . .
C213 C 0.46463(13) 0.37262(11) -0.03801(8) 0.0203(2) Uani 1 1 d . . .
H213 H 0.4453 0.4521 -0.0671 0.024 Uiso 1 1 calc R . .
C214 C 0.51743(12) 0.27096(11) -0.09382(8) 0.0186(2) Uani 1 1 d . . .
H214 H 0.5355 0.2805 -0.1609 0.022 Uiso 1 1 calc R . .
C215 C 0.54370(12) 0.15532(11) -0.05113(8) 0.0168(2) Uani 1 1 d . . .
H215 H 0.5792 0.0857 -0.0893 0.02 Uiso 1 1 calc R . .
C216 C 0.51846(11) 0.14061(10) 0.04712(7) 0.01432(18) Uani 1 1 d . . .
H216 H 0.5357 0.0613 0.0756 0.017 Uiso 1 1 calc R . .
C221 C 0.61187(11) 0.15379(10) 0.29040(7) 0.01260(17) Uani 1 1 d . . .
C222 C 0.62459(12) 0.18158(11) 0.38467(8) 0.0165(2) Uani 1 1 d . . .
H222 H 0.5445 0.2428 0.4152 0.02 Uiso 1 1 calc R . .
C223 C 0.75334(13) 0.12036(12) 0.43416(8) 0.0224(2) Uani 1 1 d . . .
H223 H 0.7614 0.1397 0.4983 0.027 Uiso 1 1 calc R . .
C224 C 0.87088(12) 0.03037(12) 0.38946(9) 0.0235(2) Uani 1 1 d . . .
H224 H 0.9592 -0.0117 0.4232 0.028 Uiso 1 1 calc R . .
C225 C 0.85910(11) 0.00241(11) 0.29627(9) 0.0197(2) Uani 1 1 d . . .
H225 H 0.9392 -0.0593 0.2662 0.024 Uiso 1 1 calc R . .
C226 C 0.73083(11) 0.06401(10) 0.24631(8) 0.0163(2) Uani 1 1 d . . .
H226 H 0.7238 0.0451 0.1818 0.02 Uiso 1 1 calc R . .
C231 C 0.36636(10) 0.11196(9) 0.24625(7) 0.01135(17) Uani 1 1 d . . .
C232 C 0.22455(11) 0.14537(10) 0.21659(8) 0.01516(19) Uani 1 1 d . . .
H232 H 0.1704 0.2254 0.1876 0.018 Uiso 1 1 calc R . .
C233 C 0.16305(12) 0.06218(11) 0.22930(8) 0.0179(2) Uani 1 1 d . . .
H233 H 0.0671 0.0852 0.2086 0.021 Uiso 1 1 calc R . .
C234 C 0.24130(12) -0.05493(11) 0.27224(8) 0.0171(2) Uani 1 1 d . . .
H234 H 0.1986 -0.1116 0.2813 0.021 Uiso 1 1 calc R . .
C235 C 0.38203(12) -0.08889(10) 0.30181(8) 0.01565(19) Uani 1 1 d . . .
H235 H 0.4356 -0.1688 0.3311 0.019 Uiso 1 1 calc R . .
C236 C 0.44439(11) -0.00568(10) 0.28852(7) 0.01391(18) Uani 1 1 d . . .
H236 H 0.5408 -0.0293 0.3084 0.017 Uiso 1 1 calc R . .
C1 C 0.42920(11) 0.55884(11) 0.36689(8) 0.0163(2) Uani 1 1 d . . .
O1 O 0.40223(9) 0.47896(7) 0.41872(6) 0.01677(15) Uani 1 1 d . . .
O2 O 0.39096(10) 0.58970(9) 0.28149(6) 0.02648(19) Uani 1 1 d . . .
O3 O 0.50356(10) 0.61329(8) 0.40695(7) 0.02301(18) Uani 1 1 d . . .
H3 H 0.5292(18) 0.5771(16) 0.4655(13) 0.043(5) Uiso 1 1 d . . .

loop_
_atom_site_aniso_label
_atom_site_aniso_U_11
_atom_site_aniso_U_22
_atom_site_aniso_U_33
_atom_site_aniso_U_23
_atom_site_aniso_U_13
_atom_site_aniso_U_12
Ag1 0.01149(3) 0.01122(3) 0.01591(4) -0.00273(2) -0.00104(2) -0.00264(3)
P1 0.01082(11) 0.01100(12) 0.01250(11) -0.00085(9) -0.00066(9) -0.00315(9)
C111 0.0153(4) 0.0140(5) 0.0128(4) 0.0004(4) 0.0010(4) -0.0034(4)
C112 0.0177(5) 0.0221(6) 0.0164(5) -0.0040(4) -0.0012(4) -0.0035(4)
C113 0.0312(6) 0.0283(7) 0.0152(5) -0.0061(5) -0.0028(5) -0.0049(5)
C114 0.0324(7) 0.0286(7) 0.0141(5) -0.0042(5) 0.0059(5) -0.0012(5)
C115 0.0189(5) 0.0286(7) 0.0204(6) -0.0010(5) 0.0066(4) 0.0000(5)
C116 0.0163(5) 0.0237(6) 0.0165(5) -0.0008(4) 0.0012(4) -0.0033(4)
C121 0.0137(4) 0.0110(4) 0.0122(4) -0.0013(3) -0.0010(3) -0.0033(4)
C122 0.0155(4) 0.0138(5) 0.0161(5) -0.0010(4) -0.0035(4) -0.0060(4)
C123 0.0209(5) 0.0159(5) 0.0202(5) 0.0007(4) -0.0029(4) -0.0110(4)
C124 0.0256(5) 0.0136(5) 0.0193(5) 0.0027(4) -0.0056(4) -0.0083(4)
C125 0.0165(5) 0.0137(5) 0.0195(5) 0.0005(4) -0.0046(4) -0.0033(4)
C126 0.0128(4) 0.0139(5) 0.0176(5) -0.0006(4) -0.0005(4) -0.0040(4)
C131 0.0128(4) 0.0117(5) 0.0201(5) 0.0018(4) -0.0041(4) -0.0042(4)
C132 0.0174(5) 0.0155(5) 0.0220(5) -0.0028(4) -0.0035(4) -0.0052(4)
C133 0.0256(6) 0.0164(5) 0.0329(7) -0.0035(5) -0.0121(5) -0.0063(5)
C134 0.0269(6) 0.0169(6) 0.0485(8) 0.0033(5) -0.0169(6) -0.0116(5)
C135 0.0274(6) 0.0265(7) 0.0456(8) 0.0090(6) -0.0055(6) -0.0190(6)
C136 0.0227(5) 0.0208(6) 0.0265(6) 0.0053(5) -0.0019(5) -0.0117(5)
P2 0.01036(11) 0.00979(11) 0.01247(11) -0.00109(9) -0.00001(9) -0.00345(9)
C211 0.0114(4) 0.0125(4) 0.0134(4) 0.0008(3) -0.0005(3) -0.0054(4)
C212 0.0188(5) 0.0131(5) 0.0198(5) 0.0009(4) 0.0010(4) -0.0053(4)
C213 0.0222(5) 0.0160(5) 0.0213(5) 0.0058(4) 0.0004(4) -0.0079(4)
C214 0.0192(5) 0.0233(6) 0.0143(5) 0.0029(4) -0.0001(4) -0.0108(4)
C215 0.0198(5) 0.0193(5) 0.0139(5) -0.0024(4) 0.0018(4) -0.0106(4)
C216 0.0159(4) 0.0129(5) 0.0150(4) -0.0002(4) 0.0002(4) -0.0071(4)
C221 0.0116(4) 0.0119(4) 0.0147(4) -0.0002(3) -0.0003(3) -0.0054(4)
C222 0.0159(5) 0.0178(5) 0.0141(5) -0.0016(4) 0.0008(4) -0.0055(4)
C223 0.0210(5) 0.0281(6) 0.0156(5) -0.0008(4) -0.0046(4) -0.0077(5)
C224 0.0147(5) 0.0274(6) 0.0246(6) 0.0024(5) -0.0059(4) -0.0052(5)
C225 0.0110(4) 0.0195(5) 0.0264(6) -0.0036(4) -0.0002(4) -0.0040(4)
C226 0.0129(4) 0.0173(5) 0.0185(5) -0.0044(4) 0.0005(4) -0.0057(4)
C231 0.0116(4) 0.0127(4) 0.0098(4) -0.0018(3) 0.0013(3) -0.0051(3)
C232 0.0137(4) 0.0154(5) 0.0156(5) 0.0020(4) -0.0028(4) -0.0056(4)
C233 0.0141(5) 0.0219(6) 0.0200(5) 0.0009(4) -0.0028(4) -0.0099(4)
C234 0.0192(5) 0.0197(5) 0.0164(5) -0.0005(4) 0.0008(4) -0.0123(4)
C235 0.0177(5) 0.0137(5) 0.0153(5) 0.0009(4) 0.0004(4) -0.0067(4)
C236 0.0120(4) 0.0132(5) 0.0152(4) -0.0004(4) 0.0002(3) -0.0041(4)
C1 0.0150(4) 0.0172(5) 0.0169(5) 0.0003(4) -0.0029(4) -0.0069(4)
O1 0.0214(4) 0.0159(4) 0.0160(4) 0.0013(3) -0.0043(3) -0.0108(3)
O2 0.0282(4) 0.0381(6) 0.0183(4) 0.0100(4) -0.0100(3) -0.0200(4)
O3 0.0305(5) 0.0243(5) 0.0220(4) 0.0080(3) -0.0108(4) -0.0197(4)

loop_
_atom_type_symbol
_atom_type_description
_atom_type_scat_dispersion_real
_atom_type_scat_dispersion_imag
_atom_type_scat_source
C C 0.0033 0.0016 'International Tables Vol C Tables 4.2.6.8 and 6.1.1.4'
H H 0 0 'International Tables Vol C Tables 4.2.6.8 and 6.1.1.4'
O O 0.0106 0.006 'International Tables Vol C Tables 4.2.6.8 and 6.1.1.4'
P P 0.1023 0.0942 'International Tables Vol C Tables 4.2.6.8 and 6.1.1.4'
Ag Ag -0.8971 1.1015 'International Tables Vol C Tables 4.2.6.8 and 6.1.1.4'

loop_
_exptl_crystal_face_index_h
_exptl_crystal_face_index_k
_exptl_crystal_face_index_l
_exptl_crystal_face_perp_dist
0 0 1 0.0539
0 0 -1 0.0231
0 -1 0 0.0446
0 1 0 0.0417
4 17 0 0.0239
1 1 -1 0.0335
-2 -2 1 0.1631

loop_
_geom_angle_atom_site_label_1
_geom_angle_atom_site_label_2
_geom_angle_atom_site_label_3
_geom_angle
_geom_angle_site_symmetry_1
_geom_angle_site_symmetry_3
_geom_angle_publ_flag
O1 Ag1 P1 116.33(2) . . ?
O1 Ag1 P2 109.90(2) . . ?
P1 Ag1 P2 132.882(9) . . ?
O1 Ag1 O2 52.47(3) . . ?
P1 Ag1 O2 100.47(2) . . ?
P2 Ag1 O2 114.81(2) . . ?
C131 P1 C111 107.69(5) . . ?
C131 P1 C121 102.07(5) . . ?
C111 P1 C121 102.78(5) . . ?
C131 P1 Ag1 113.19(4) . . ?
C111 P1 Ag1 116.15(4) . . ?
C121 P1 Ag1 113.56(3) . . ?
C112 C111 C116 119.54(10) . . ?
C112 C111 P1 117.10(8) . . ?
C116 C111 P1 123.19(8) . . ?
C111 C112 C113 120.03(11) . . ?
C111 C112 H112 120 . . ?
C113 C112 H112 120 . . ?
C114 C113 C112 119.94(12) . . ?
C114 C113 H113 120 . . ?
C112 C113 H113 120 . . ?
C113 C114 C115 120.31(11) . . ?
C113 C114 H114 119.8 . . ?
C115 C114 H114 119.8 . . ?
C114 C115 C116 120.28(11) . . ?
C114 C115 H115 119.9 . . ?
C116 C115 H115 119.9 . . ?
C115 C116 C111 119.86(11) . . ?
C115 C116 H116 120.1 . . ?
C111 C116 H116 120.1 . . ?
C122 C121 C126 119.31(10) . . ?
C122 C121 P1 118.49(8) . . ?
C126 C121 P1 122.19(8) . . ?
C123 C122 C121 120.02(10) . . ?
C123 C122 H122 120 . . ?
C121 C122 H122 120 . . ?
C122 C123 C124 120.48(10) . . ?
C122 C123 H123 119.8 . . ?
C124 C123 H123 119.8 . . ?
C123 C124 C125 119.67(11) . . ?
C123 C124 H124 120.2 . . ?
C125 C124 H124 120.2 . . ?
C126 C125 C124 120.21(10) . . ?
C126 C125 H125 119.9 . . ?
C124 C125 H125 119.9 . . ?
C125 C126 C121 120.30(10) . . ?
C125 C126 H126 119.8 . . ?
C121 C126 H126 119.8 . . ?
C136 C131 C132 119.09(10) . . ?
C136 C131 P1 123.74(9) . . ?
C132 C131 P1 116.94(8) . . ?
C133 C132 C131 120.60(12) . . ?
C133 C132 H132 119.7 . . ?
C131 C132 H132 119.7 . . ?
C134 C133 C132 119.88(12) . . ?
C134 C133 H133 120.1 . . ?
C132 C133 H133 120.1 . . ?
C135 C134 C133 120.22(12) . . ?
C135 C134 H134 119.9 . . ?
C133 C134 H134 119.9 . . ?
C134 C135 C136 120.57(13) . . ?
C134 C135 H135 119.7 . . ?
C136 C135 H135 119.7 . . ?
C131 C136 C135 119.63(12) . . ?
C131 C136 H136 120.2 . . ?
C135 C136 H136 120.2 . . ?
C221 P2 C211 106.52(5) . . ?
C221 P2 C231 102.98(5) . . ?
C211 P2 C231 103.24(4) . . ?
C221 P2 Ag1 115.24(3) . . ?
C211 P2 Ag1 111.11(3) . . ?
C231 P2 Ag1 116.55(3) . . ?
C212 C211 C216 118.91(10) . . ?
C212 C211 P2 118.43(8) . . ?
C216 C211 P2 122.66(8) . . ?
C211 C212 C213 120.64(10) . . ?
C211 C212 H212 119.7 . . ?
C213 C212 H212 119.7 . . ?
C214 C213 C212 120.17(11) . . ?
C214 C213 H213 119.9 . . ?
C212 C213 H213 119.9 . . ?
C213 C214 C215 119.65(10) . . ?
C213 C214 H214 120.2 . . ?
C215 C214 H214 120.2 . . ?
C214 C215 C216 120.49(10) . . ?
C214 C215 H215 119.8 . . ?
C216 C215 H215 119.8 . . ?
C215 C216 C211 120.13(10) . . ?
C215 C216 H216 119.9 . . ?
C211 C216 H216 119.9 . . ?
C222 C221 C226 119.12(10) . . ?
C222 C221 P2 117.57(8) . . ?
C226 C221 P2 123.19(8) . . ?
C223 C222 C221 120.44(10) . . ?
C223 C222 H222 119.8 . . ?
C221 C222 H222 119.8 . . ?
C222 C223 C224 119.81(11) . . ?
C222 C223 H223 120.1 . . ?
C224 C223 H223 120.1 . . ?
C225 C224 C223 120.07(11) . . ?
C225 C224 H224 120 . . ?
C223 C224 H224 120 . . ?
C224 C225 C226 120.29(10) . . ?
C224 C225 H225 119.9 . . ?
C226 C225 H225 119.9 . . ?
C225 C226 C221 120.27(10) . . ?
C225 C226 H226 119.9 . . ?
C221 C226 H226 119.9 . . ?
C236 C231 C232 119.20(9) . . ?
C236 C231 P2 123.20(8) . . ?
C232 C231 P2 117.49(8) . . ?
C233 C232 C231 120.27(10) . . ?
C233 C232 H232 119.9 . . ?
C231 C232 H232 119.9 . . ?
C232 C233 C234 120.22(10) . . ?
C232 C233 H233 119.9 . . ?
C234 C233 H233 119.9 . . ?
C235 C234 C233 119.89(10) . . ?
C235 C234 H234 120.1 . . ?
C233 C234 H234 120.1 . . ?
C234 C235 C236 119.98(10) . . ?
C234 C235 H235 120 . . ?
C236 C235 H235 120 . . ?
C231 C236 C235 120.43(10) . . ?
C231 C236 H236 119.8 . . ?
C235 C236 H236 119.8 . . ?
O2 C1 O1 123.92(10) . . ?
O2 C1 O3 117.90(11) . . ?
O1 C1 O3 118.19(10) . . ?
C1 O1 Ag1 95.62(6) . . ?
C1 O2 Ag1 87.96(7) . . ?
C1 O3 H3 106.9(11) . . ?

loop_
_geom_bond_atom_site_label_1
_geom_bond_atom_site_label_2
_geom_bond_distance
_geom_bond_site_symmetry_2
_geom_bond_publ_flag
Ag1 O1 2.4128(7) . ?
Ag1 P1 2.4323(3) . ?
Ag1 P2 2.4345(3) . ?
Ag1 O2 2.5951(9) . ?
P1 C131 1.8182(11) . ?
P1 C111 1.8205(10) . ?
P1 C121 1.8289(11) . ?
C111 C112 1.3944(15) . ?
C111 C116 1.3959(15) . ?
C112 C113 1.3949(16) . ?
C112 H112 0.95 . ?
C113 C114 1.3782(18) . ?
C113 H113 0.95 . ?
C114 C115 1.3858(19) . ?
C114 H114 0.95 . ?
C115 C116 1.3867(16) . ?
C115 H115 0.95 . ?
C116 H116 0.95 . ?
C121 C122 1.3982(15) . ?
C121 C126 1.4017(15) . ?
C122 C123 1.3883(16) . ?
C122 H122 0.95 . ?
C123 C124 1.3891(16) . ?
C123 H123 0.95 . ?
C124 C125 1.3955(16) . ?
C124 H124 0.95 . ?
C125 C126 1.3832(16) . ?
C125 H125 0.95 . ?
C126 H126 0.95 . ?
C131 C136 1.3913(16) . ?
C131 C132 1.3978(15) . ?
C132 C133 1.3874(16) . ?
C132 H132 0.95 . ?
C133 C134 1.379(2) . ?
C133 H133 0.95 . ?
C134 C135 1.375(2) . ?
C134 H134 0.95 . ?
C135 C136 1.3984(18) . ?
C135 H135 0.95 . ?
C136 H136 0.95 . ?
P2 C221 1.8212(10) . ?
P2 C211 1.8238(10) . ?
P2 C231 1.8280(10) . ?
C211 C212 1.3922(15) . ?
C211 C216 1.4035(14) . ?
C212 C213 1.3923(16) . ?
C212 H212 0.95 . ?
C213 C214 1.3881(16) . ?
C213 H213 0.95 . ?
C214 C215 1.3884(16) . ?
C214 H214 0.95 . ?
C215 C216 1.3905(15) . ?
C215 H215 0.95 . ?
C216 H216 0.95 . ?
C221 C222 1.3952(14) . ?
C221 C226 1.3973(14) . ?
C222 C223 1.3871(16) . ?
C222 H222 0.95 . ?
C223 C224 1.3946(17) . ?
C223 H223 0.95 . ?
C224 C225 1.3796(17) . ?
C224 H224 0.95 . ?
C225 C226 1.3870(15) . ?
C225 H225 0.95 . ?
C226 H226 0.95 . ?
C231 C236 1.3926(15) . ?
C231 C232 1.4018(14) . ?
C232 C233 1.3854(15) . ?
C232 H232 0.95 . ?
C233 C234 1.3917(16) . ?
C233 H233 0.95 . ?
C234 C235 1.3901(16) . ?
C234 H234 0.95 . ?
C235 C236 1.3927(15) . ?
C235 H235 0.95 . ?
C236 H236 0.95 . ?
C1 O2 1.2414(13) . ?
C1 O1 1.2737(14) . ?
C1 O3 1.3468(13) . ?
O3 H3 0.886(18) . ?

loop_
_geom_hbond_atom_site_label_D
_geom_hbond_atom_site_label_H
_geom_hbond_atom_site_label_A
_geom_hbond_distance_DH
_geom_hbond_distance_HA
_geom_hbond_distance_DA
_geom_hbond_angle_DHA
_geom_hbond_site_symmetry_A
O3 H3 O1 0.886(18) 1.747(18) 2.6238(12) 169.8(17) 2_666
